data_4507256
loop_
_publ_author_name
'Lin, Zu-Jin'
'Han, Li-Wei'
'Wu, Dong-Shuang'
'Huang, Yuan-Biao'
'Cao, Rong'

_publ_section_title
;
 Structure Versatility of Coordination Polymers Constructed from a
 Semirigid Tetracarboxylate Ligand: Syntheses, Structures, and
 Photoluminescent Properties
;
_journal_issue 1
_journal_name_full 'Crystal Growth &amp; Design'
_journal_page_first 255
_journal_paper_doi 10.1021/cg301405r
_journal_volume 13
_journal_year 2013
_chemical_formula_sum 'C17 H8 O9 Yb'
_chemical_formula_weight 529.27
_chemical_name_systematic
; 
 ? 
;
_space_group_IT_number 95
_symmetry_cell_setting tetragonal
_symmetry_space_group_name_Hall 'P 4cw 2c'
_symmetry_space_group_name_H-M 'P 43 2 2'
_atom_sites_solution_hydrogens geom
_atom_sites_solution_primary direct
_atom_sites_solution_secondary difmap
_audit_creation_method SHELXL-97
_cell_angle_alpha 90.00
_cell_angle_beta 90.00
_cell_angle_gamma 90.00
_cell_formula_units_Z 4
_cell_length_a 10.8786(7)
_cell_length_b 10.8786(7)
_cell_length_c 16.466(2)
_cell_measurement_reflns_used 1680
_cell_measurement_temperature 293(2)
_cell_measurement_theta_max 29.1196
_cell_measurement_theta_min 2.4689
_cell_volume 1948.7(3)
_computing_cell_refinement
;
CrysAlisPro, Agilent Technologies,
Version 1.171.35.15 (release 03-08-2011 CrysAlis171 .NET)
(compiled Aug  3 2011,13:03:54)
;
_computing_data_collection
;
CrysAlisPro, Oxford Diffraction Ltd.,
Version 1.171.35.15 (release 03-08-2011 CrysAlis171 .NET)
(compiled Aug  3 2011,13:03:54)
;
_computing_data_reduction
;
CrysAlisPro, Agilent Technologies,
Version 1.171.35.15 (release 03-08-2011 CrysAlis171 .NET)
(compiled Aug  3 2011,13:03:54)
;
_computing_structure_refinement 'SHELXL-97 (Sheldrick, 1997)'
_computing_structure_solution 'SHELXS-97 (Sheldrick, 1990)'
_diffrn_ambient_temperature 293(2)
_diffrn_detector_area_resol_mean 16.2083
_diffrn_measured_fraction_theta_full 0.998
_diffrn_measured_fraction_theta_max 0.998
_diffrn_measurement_device_type 'Xcalibur, Eos'
_diffrn_measurement_method '\w scans'
_diffrn_radiation_monochromator graphite
_diffrn_radiation_source 'fine-focus sealed tube'
_diffrn_radiation_type MoK\a
_diffrn_radiation_wavelength 0.71073
_diffrn_reflns_av_R_equivalents 0.0565
_diffrn_reflns_av_sigmaI/netI 0.0579
_diffrn_reflns_limit_h_max 12
_diffrn_reflns_limit_h_min -8
_diffrn_reflns_limit_k_max 12
_diffrn_reflns_limit_k_min -12
_diffrn_reflns_limit_l_max 19
_diffrn_reflns_limit_l_min -17
_diffrn_reflns_number 4342
_diffrn_reflns_theta_full 24.98
_diffrn_reflns_theta_max 24.98
_diffrn_reflns_theta_min 2.65
_diffrn_standards_number 5204
_exptl_absorpt_coefficient_mu 4.843
_exptl_absorpt_correction_T_max 0.4442
_exptl_absorpt_correction_T_min 0.3773
_exptl_absorpt_correction_type multi-scan
_exptl_crystal_colour colorless
_exptl_crystal_density_diffrn 1.804
_exptl_crystal_density_method 'not measured'
_exptl_crystal_description block
_exptl_crystal_F_000 1008
_exptl_crystal_size_max 0.25
_exptl_crystal_size_mid 0.23
_exptl_crystal_size_min 0.20
_platon_squeeze_details
;
;
_refine_diff_density_max 1.861
_refine_diff_density_min -1.015
_refine_diff_density_rms 0.202
_refine_ls_abs_structure_details 'Flack H D (1983), Acta Cryst. A39, 876-881'
_refine_ls_abs_structure_Flack 0.00(7)
_refine_ls_extinction_method none
_refine_ls_goodness_of_fit_ref 1.087
_refine_ls_hydrogen_treatment constr
_refine_ls_matrix_type full
_refine_ls_number_parameters 108
_refine_ls_number_reflns 1668
_refine_ls_number_restraints 4
_refine_ls_restrained_S_all 1.086
_refine_ls_R_factor_all 0.0710
_refine_ls_R_factor_gt 0.0570
_refine_ls_shift/su_max 0.000
_refine_ls_shift/su_mean 0.000
_refine_ls_structure_factor_coef Fsqd
_refine_ls_weighting_details 'calc w=1/[\s^2^(Fo^2^)+(0.0503P)^2^+35.6434P] where P=(Fo^2^+2Fc^2^)/3'
_refine_ls_weighting_scheme calc
_refine_ls_wR_factor_gt 0.1286
_refine_ls_wR_factor_ref 0.1357
_reflns_number_gt 1401
_reflns_number_total 1668
_reflns_threshold_expression >2sigma(I)
_cod_data_source_file cg301405r_si_003.cif
_cod_data_source_block 11-P(43)22
_cod_depositor_comments
;
The following automatic conversions were performed:

'_exptl_absorpt_correction_type' value 'Multi-scan' changed to
'multi-scan' according to
/home/saulius/struct/CIF-dictionaries/cif_core.dic dictionary named
'cif_core.dic' version 2.4.2 from 2011-04-26.

Automatic conversion script
Id: cif_fix_values 1891 2012-01-12 08:04:46Z andrius 
;
_cod_original_sg_symbol_H-M P4(3)22
_cod_database_code 4507256

loop_
_symmetry_equiv_pos_as_xyz
'x, y, z'
'-y, x, z+3/4'
'-x, -y, z+1/2'
'y, -x, z+1/4'
'x, -y, -z+1/2'
'-x, y, -z'
'y, x, -z+1/4'
'-y, -x, -z+3/4'

loop_
_atom_site_label
_atom_site_type_symbol
_atom_site_fract_x
_atom_site_fract_y
_atom_site_fract_z
_atom_site_U_iso_or_equiv
_atom_site_adp_type
_atom_site_occupancy
_atom_site_symmetry_multiplicity
_atom_site_calc_flag
_atom_site_refinement_flags
Yb1 Yb 0.16414(6) 0.16414(6) 0.1250 0.0226(3) Uani 1 2 d S
C1 C 0.1403(16) 0.1366(18) 0.3278(8) 0.040(4) Uani 1 1 d .
C2 C 0.1460(11) 0.2395(13) 0.3920(8) 0.028(4) Uani 1 1 d D
C3 C 0.1442(10) 0.3623(13) 0.3698(10) 0.034(4) Uani 1 1 d D
H3 H 0.1361 0.3843 0.3155 0.041 Uiso 1 1 calc R
C4 C 0.1547(13) 0.4542(15) 0.4301(9) 0.041(4) Uani 1 1 d D
C5 C 0.1669(16) 0.4136(15) 0.5113(10) 0.057(6) Uani 1 1 d D
H5 H 0.1743 0.4721 0.5522 0.068 Uiso 1 1 calc R
C6 C 0.1682(17) 0.2931(15) 0.5319(10) 0.069(6) Uani 1 1 d D
C7 C 0.1579(15) 0.2039(15) 0.4718(10) 0.061(6) Uani 1 1 d D
H7 H 0.1591 0.1209 0.4854 0.073 Uiso 1 1 calc R
C8 C 0.162(3) 0.5861(17) 0.4088(13) 0.073(3) Uani 1 1 d .
C9 C 0.154(5) 0.247(3) 0.6181(14) 0.069(6) Uani 0.50 1 d PD
H9A H 0.1171 0.3088 0.6530 0.083 Uiso 0.50 1 calc PR
H9B H 0.1043 0.1727 0.6202 0.083 Uiso 0.50 1 calc PR
O1 O 0.1032(9) 0.1743(10) 0.2560(6) 0.030(2) Uani 1 1 d .
O2 O 0.1607(15) 0.0328(10) 0.3491(6) 0.048(3) Uani 1 1 d .
O3 O 0.2032(16) 0.6606(13) 0.4563(8) 0.073(3) Uani 1 1 d .
O4 O 0.1227(17) 0.6210(12) 0.3442(8) 0.073(3) Uani 1 1 d .
O5 O 0.223(3) 0.276(2) 0.6105(15) 0.069(6) Uani 0.50 1 d P

loop_
_atom_site_aniso_label
_atom_site_aniso_U_11
_atom_site_aniso_U_22
_atom_site_aniso_U_33
_atom_site_aniso_U_23
_atom_site_aniso_U_13
_atom_site_aniso_U_12
Yb1 0.0267(3) 0.0267(3) 0.0143(4) -0.0010(3) 0.0010(3) -0.0002(4)
C1 0.046(12) 0.065(15) 0.009(6) 0.003(8) -0.003(7) -0.009(8)
C2 0.046(10) 0.030(7) 0.009(7) 0.005(6) 0.011(7) 0.002(7)
C3 0.042(9) 0.042(10) 0.019(7) -0.004(8) -0.003(8) 0.003(7)
C4 0.059(11) 0.048(10) 0.017(7) 0.006(7) -0.013(9) -0.008(10)
C5 0.124(18) 0.032(9) 0.016(8) -0.003(7) -0.016(12) 0.008(12)
C6 0.16(2) 0.026(8) 0.022(7) -0.002(5) -0.024(10) 0.012(10)
C7 0.130(19) 0.026(9) 0.028(8) 0.001(7) -0.010(12) 0.034(12)
C8 0.140(10) 0.036(5) 0.043(4) 0.001(4) -0.032(6) 0.006(5)
C9 0.16(2) 0.026(8) 0.022(7) -0.002(5) -0.024(10) 0.012(10)
O1 0.038(5) 0.032(6) 0.020(5) 0.002(5) 0.005(4) 0.003(5)
O2 0.103(10) 0.022(6) 0.018(5) 0.003(4) -0.010(7) 0.004(7)
O3 0.140(10) 0.036(5) 0.043(4) 0.001(4) -0.032(6) 0.006(5)
O4 0.140(10) 0.036(5) 0.043(4) 0.001(4) -0.032(6) 0.006(5)
O5 0.16(2) 0.026(8) 0.022(7) -0.002(5) -0.024(10) 0.012(10)

loop_
_atom_type_symbol
_atom_type_description
_atom_type_scat_dispersion_real
_atom_type_scat_dispersion_imag
_atom_type_scat_source
C C 0.0033 0.0016 'International Tables Vol C Tables 4.2.6.8 and 6.1.1.4'
O O 0.0106 0.0060 'International Tables Vol C Tables 4.2.6.8 and 6.1.1.4'
Yb Yb -0.3850 5.5486 'International Tables Vol C Tables 4.2.6.8 and 6.1.1.4'
H H 0.0000 0.0000 'International Tables Vol C Tables 4.2.6.8 and 6.1.1.4'

loop_
_geom_angle_atom_site_label_1
_geom_angle_atom_site_label_2
_geom_angle_atom_site_label_3
_geom_angle
_geom_angle_site_symmetry_1
_geom_angle_site_symmetry_3
O2 Yb1 O2 90.2(8) 2_554 5
O2 Yb1 O1 81.8(4) 2_554 7
O2 Yb1 O1 84.2(4) 5 7
O2 Yb1 O1 84.2(4) 2_554 .
O2 Yb1 O1 81.8(4) 5 .
O1 Yb1 O1 160.1(5) 7 .
O2 Yb1 O3 154.5(4) 2_554 2_654
O2 Yb1 O3 94.6(6) 5 2_654
O1 Yb1 O3 123.6(4) 7 2_654
O1 Yb1 O3 71.8(4) . 2_654
O2 Yb1 O3 94.6(6) 2_554 5_565
O2 Yb1 O3 154.5(4) 5 5_565
O1 Yb1 O3 71.8(4) 7 5_565
O1 Yb1 O3 123.6(4) . 5_565
O3 Yb1 O3 91.8(8) 2_654 5_565
O2 Yb1 O4 82.8(6) 2_554 5_565
O2 Yb1 O4 153.9(4) 5 5_565
O1 Yb1 O4 119.3(4) 7 5_565
O1 Yb1 O4 72.5(4) . 5_565
O3 Yb1 O4 81.9(6) 2_654 5_565
O3 Yb1 O4 51.5(5) 5_565 5_565
O2 Yb1 O4 153.9(4) 2_554 2_654
O2 Yb1 O4 82.8(6) 5 2_654
O1 Yb1 O4 72.5(4) 7 2_654
O1 Yb1 O4 119.3(4) . 2_654
O3 Yb1 O4 51.5(5) 2_654 2_654
O3 Yb1 O4 81.9(6) 5_565 2_654
O4 Yb1 O4 113.5(8) 5_565 2_654
O2 Yb1 C8 178.6(9) 2_554 2_654
O2 Yb1 C8 88.3(8) 5 2_654
O1 Yb1 C8 98.1(5) 7 2_654
O1 Yb1 C8 95.5(5) . 2_654
O3 Yb1 C8 25.7(5) 2_654 2_654
O3 Yb1 C8 86.8(8) 5_565 2_654
O4 Yb1 C8 98.4(7) 5_565 2_654
O4 Yb1 C8 25.8(5) 2_654 2_654
O2 Yb1 C8 88.3(8) 2_554 5_565
O2 Yb1 C8 178.6(9) 5 5_565
O1 Yb1 C8 95.5(5) 7 5_565
O1 Yb1 C8 98.1(5) . 5_565
O3 Yb1 C8 86.8(8) 2_654 5_565
O3 Yb1 C8 25.7(5) 5_565 5_565
O4 Yb1 C8 25.8(5) 5_565 5_565
O4 Yb1 C8 98.4(7) 2_654 5_565
C8 Yb1 C8 93.1(14) 2_654 5_565
O2 C1 O1 127.8(15) . .
O2 C1 C2 118.3(12) . .
O1 C1 C2 113.7(16) . .
C7 C2 C3 121.6(14) . .
C7 C2 C1 117.0(13) . .
C3 C2 C1 121.3(13) . .
C2 C3 C4 119.7(15) . .
C2 C3 H3 120.1 . .
C4 C3 H3 120.1 . .
C5 C4 C3 116.8(15) . .
C5 C4 C8 121.4(15) . .
C3 C4 C8 121.6(15) . .
C6 C5 C4 122.7(15) . .
C6 C5 H5 118.6 . .
C4 C5 H5 118.6 . .
C5 C6 C7 119.8(15) . .
C5 C6 O5 110.7(16) . .
C7 C6 O5 125.8(16) . .
C5 C6 C9 124(2) . .
C7 C6 C9 115(2) . .
O5 C6 C9 33(2) . .
C2 C7 C6 119.4(15) . .
C2 C7 H7 120.3 . .
C6 C7 H7 120.3 . .
O4 C8 O3 119.3(19) . .
O4 C8 C4 119.5(19) . .
O3 C8 C4 121.1(18) . .
O4 C8 Yb1 61.2(10) . 4_565
O3 C8 Yb1 58.1(10) . 4_565
C4 C8 Yb1 176(2) . 4_565
O5 C9 C6 101(3) 7_556 .
O5 C9 H9A 111.5 7_556 .
C6 C9 H9A 111.5 . .
O5 C9 H9B 111.5 7_556 .
C6 C9 H9B 111.5 . .
H9A C9 H9B 109.3 . .
C1 O1 Yb1 138.8(11) . .
C1 O2 Yb1 168.6(13) . 4
C8 O3 Yb1 96.2(12) . 4_565
C8 O4 Yb1 93.0(12) . 4_565
C9 O5 C6 115(2) 7_556 .

loop_
_geom_bond_atom_site_label_1
_geom_bond_atom_site_label_2
_geom_bond_distance
_geom_bond_site_symmetry_2
Yb1 O2 2.185(10) 2_554
Yb1 O2 2.185(10) 5
Yb1 O1 2.259(10) 7
Yb1 O1 2.259(10) .
Yb1 O3 2.368(13) 2_654
Yb1 O3 2.368(13) 5_565
Yb1 O4 2.434(14) 5_565
Yb1 O4 2.434(14) 2_654
Yb1 C8 2.773(19) 2_654
Yb1 C8 2.773(19) 5_565
C1 O2 1.20(2) .
C1 O1 1.315(18) .
C1 C2 1.54(2) .
C2 C7 1.38(2) .
C2 C3 1.38(2) .
C3 C4 1.41(2) .
C3 H3 0.9300 .
C4 C5 1.41(2) .
C4 C8 1.48(2) .
C5 C6 1.35(2) .
C5 H5 0.9300 .
C6 C7 1.39(2) .
C6 O5 1.44(3) .
C6 C9 1.515(10) .
C7 H7 0.9300 .
C8 O4 1.21(2) .
C8 O3 1.21(2) .
C8 Yb1 2.773(19) 4_565
C9 O5 1.40(5) 7_556
C9 H9A 0.9700 .
C9 H9B 0.9700 .
O2 Yb1 2.185(10) 4
O3 Yb1 2.368(13) 4_565
O4 Yb1 2.434(14) 4_565
O5 C9 1.40(5) 7_556

loop_
_platon_squeeze_void_nr
_platon_squeeze_void_average_x
_platon_squeeze_void_average_y
_platon_squeeze_void_average_z
_platon_squeeze_void_volume
_platon_squeeze_void_count_electrons
1 0.500 0.500 0.751 558.8 66.5
